data_9000408
loop_
_publ_author_name
'Corazza, E.'
'Menchetti, S.'
'Sabelli, C.'

_publ_section_title
;
 The crystal structure of biringuccite, Na4[B10O16(OH)2].2H2O
;
_journal_name_full 'American Mineralogist'
_journal_page_first 1005
_journal_page_last 1015
_journal_volume 59
_journal_year 1974
_chemical_formula_sum 'B5 H3 Na2 O10'
_chemical_name_mineral Biringuccite
_space_group_IT_number 14
_symmetry_space_group_name_Hall '-P 2ybc'
_symmetry_space_group_name_H-M 'P 1 21/c 1'
_cell_angle_alpha 90
_cell_angle_beta 93.891
_cell_angle_gamma 90
_cell_formula_units_Z 8
_cell_length_a 11.1955
_cell_length_b 6.5607
_cell_length_c 20.7566
_cell_volume 1521.065
_database_code_amcsd 0000418
_exptl_crystal_density_diffrn 2.297
_cod_original_formula_sum 'Na2 B5 O10 H3'
_cod_database_code 9000408

loop_
_space_group_symop_operation_xyz
x,y,z
x,1/2-y,1/2+z
-x,1/2+y,1/2-z
-x,-y,-z

loop_
_atom_site_aniso_label
_atom_site_aniso_U_11
_atom_site_aniso_U_22
_atom_site_aniso_U_33
_atom_site_aniso_U_12
_atom_site_aniso_U_13
_atom_site_aniso_U_23
Na1 0.01707 0.02835 0.02390 -0.00037 -0.00234 0.01101
Na2 0.02023 0.02181 0.01955 -0.00074 0.00117 0.00619
Na3 0.02023 0.03947 0.02824 0.00408 -0.00352 -0.00895
Na4 0.02339 0.02551 0.01738 -0.00371 0.00352 -0.00275
B1 0.01264 0.01417 0.00869 0.00111 0.00469 -0.00069
B2 0.01138 0.00850 0.01086 0.00594 0.00000 -0.00138
B3 0.00758 0.00283 0.01738 -0.00074 0.00234 -0.00206
B4 0.01580 0.00480 0.01521 0.00483 0.00117 0.00000
B5 0.00569 0.00567 0.01738 -0.00037 0.00234 0.00069
B6 0.01011 0.01417 0.01086 -0.00148 0.00352 0.00069
B7 0.01011 0.00959 0.01521 -0.00074 0.00469 -0.00138
B8 0.00758 0.00283 0.01738 0.00037 0.00234 0.00206
B9 0.01074 0.01396 0.01304 -0.00668 0.00000 0.00069
B10 0.00506 0.00654 0.01955 -0.00186 0.00234 0.00138
O1 0.00822 0.00698 0.02390 0.00111 0.00000 -0.00069
O2 0.01138 0.00283 0.03911 0.00037 0.00117 -0.00206
O3 0.01327 0.00850 0.01955 -0.00186 0.00234 0.00138
O4 0.00758 0.01352 0.01955 0.00148 -0.00234 -0.00275
O5 0.01327 0.00916 0.02607 -0.00148 0.00234 0.00069
O6 0.00948 0.00720 0.01304 -0.00148 0.00000 -0.00069
O7 0.01391 0.02290 0.01738 -0.00371 0.00117 0.00413
O8 0.01138 0.02268 0.01304 -0.00260 0.00000 0.00138
O-h9 0.01643 0.02486 0.01738 -0.00074 0.00000 0.00138
O10 0.00695 0.00959 0.02173 -0.00297 0.00117 -0.00138
O11 0.01327 0.01068 0.02173 0.00260 0.00234 0.00000
O12 0.01454 0.00502 0.03693 -0.00186 0.00000 0.00206
O13 0.00885 0.01308 0.01955 0.00000 -0.00117 0.00069
O14 0.01011 0.01505 0.01955 -0.00371 -0.00352 0.00413
O15 0.01011 0.01068 0.01304 0.00148 0.00000 0.00069
O16 0.01138 0.01832 0.01521 0.00371 -0.00234 -0.00138
O-h17 0.01391 0.03096 0.01521 0.00408 -0.00117 -0.00206
O18 0.01643 0.01897 0.01521 0.00371 0.00117 0.00000
OW1 0.03034 0.02769 0.03476 0.00557 0.00937 0.00551
OW2 0.04045 0.02987 0.03259 0.00631 0.01289 0.00000

loop_
_atom_site_label
_atom_site_fract_x
_atom_site_fract_y
_atom_site_fract_z
_atom_site_U_iso_or_equiv
_atom_site_type_symbol
_atom_site_attached_hydrogens
Na1 0.05820 0.50210 0.22430 ? Na 0
Na2 0.43940 0.11230 0.26500 ? Na 0
Na3 0.15310 0.55190 0.04470 ? Na 0
Na4 0.47170 0.84780 0.09480 ? Na 0
B1 0.25940 0.78710 0.16480 ? B 0
B2 0.20290 0.14430 0.16910 ? B 0
B3 0.04190 0.88540 0.14480 ? B 0
B4 0.89100 0.83210 0.05270 ? B 0
B5 0.83990 0.71290 0.16230 ? B 0
B6 0.70340 0.00240 0.18520 ? B 0
B7 0.76000 0.35370 0.17400 ? B 0
B8 0.54730 0.25600 0.14540 ? B 0
B9 0.42160 0.31730 0.04480 ? B 0
B10 0.34670 0.43260 0.14910 ? B 0
O1 0.35090 0.65340 0.16870 ? O 0
O2 0.29110 0.98990 0.17480 ? O 0
O3 0.23240 0.34250 0.16750 ? O 0
O4 0.14440 0.73760 0.14650 ? O 0
O5 0.08420 0.08960 0.16570 ? O 0
O6 0.95190 0.81150 0.18390 ? O 0
O7 0.99870 0.90500 0.07570 ? O 0
O8 0.81680 0.72850 0.09050 ? O 0
O-h9 0.85320 0.85720 -0.01070 ? O 0
O10 0.84940 0.49510 0.17920 ? O 0
O11 0.73490 0.80290 0.19110 ? O 0
O12 0.79010 0.15470 0.19080 ? O 0
O13 0.58530 0.05160 0.17350 ? O 0
O14 0.64710 0.40220 0.15190 ? O 0
O15 0.45050 0.33270 0.17950 ? O 0
O16 0.51590 0.21760 0.07610 ? O 0
O-h17 0.41020 0.29590 -0.02100 ? O 0
O18 0.34350 0.42850 0.07780 ? O 0
OW1 0.30870 0.82430 0.01500 ? O 0
OW2 -0.04120 0.37820 0.06130 ? O 0
H1 0.36000 0.82000 -0.01500 0.05066 H 0
H2 0.28000 0.97000 0.01000 0.05066 H 0
H3 -0.02900 0.23000 0.06700 0.05066 H 0
H4 -0.05500 0.41500 0.10300 0.05066 H 0
H5 0.91000 0.93000 -0.03500 0.05066 H 0
H6 0.34300 0.31000 -0.03700 0.05066 H 0

loop_
_cod_changelog_entry_id
_cod_changelog_entry_author
_cod_changelog_entry_date
_cod_changelog_entry_text
1
;cod-tools version 3.8.0
Id: cif_guess_AMCSD_atom_types 9574 2023-05-10 09:00:05Z saulius
;
2023-05-10T18:46:17+03:00
;Derived atom types and hydrogen counts
from atom names that follow the AMCSD naming convention
(Wat == water, O-H == hydroxyl).
;
2
;cod-tools version 3.10.1
Id: cif_fix_AMCSD_aniso_labels 10200 2024-08-01 14:09:44Z saulius
;
2024-08-02T12:19:43+03:00
;Changed the following '_atom_site_aniso_label' values:
'Oh9' -> 'O-h9'
'Oh17' -> 'O-h17'
;

loop_
_cod_related_entry_id
_cod_related_entry_database
_cod_related_entry_code
1 AMCSD 0000418
